data_4110817
loop_
_publ_author_name
'Do Young Kim'
'Gregory S. Girolami'

_publ_contact_author_address
;School of Chemical Sciences
University of Illinois at Urbana-Champaign
600 S. Mathews Ave, Urbana, Illinois, 61801
;
_publ_contact_author_email girolami@scs.uiuc.edu
_publ_contact_author_name 'Gregory S. Girolami'
_publ_section_title
;
 Synthesis and Characterization of the Octahydrotriborate Complexes
 Cp*V(B3H8)2 and Cp*Cr(B3H8)2 and the Unusual Cobaltaborane Cluster
 Cp*2Co2(B6H14)
;
_journal_name_full 'Journal of the American Chemical Society'
_journal_page_first 10969
_journal_page_last 10977
_journal_paper_doi 10.1021/ja063285+
_journal_volume 128
_journal_year 2006
_chemical_formula_moiety 'C10 H31 B6 Cr'
_chemical_formula_sum 'C10 H31 B6 Cr'
_chemical_formula_weight 268.21
_chemical_name_common Cp*Cr(B3H8)2
_chemical_name_systematic Bis(octahydrotriborato)(pentamethylcyclopentadienyl)chromium(III)
_space_group_IT_number 60
_symmetry_cell_setting orthorhombic
_symmetry_Int_Tables_number 60
_symmetry_space_group_name_Hall '-P 2n 2ab'
_symmetry_space_group_name_H-M 'P b c n'
_atom_sites_solution_hydrogens geom
_atom_sites_solution_primary direct
_atom_sites_solution_secondary difmap
_audit_creation_method SHELXL-97
_cell_angle_alpha 90.00
_cell_angle_beta 90.00
_cell_angle_gamma 90.00
_cell_formula_units_Z 8
_cell_length_a 15.517(3)
_cell_length_b 15.489(3)
_cell_length_c 14.462(3)
_cell_measurement_temperature 193(2)
_cell_volume 3475.8(12)
_computing_structure_refinement 'SHELXL-97 (Sheldrick, 1997)'
_computing_structure_solution 'SHELXS-97 (Sheldrick, 1990)'
_diffrn_ambient_temperature 193(2)
_diffrn_measured_fraction_theta_full 1.000
_diffrn_measured_fraction_theta_max 1.000
_diffrn_radiation_monochromator graphite
_diffrn_radiation_probe x-ray
_diffrn_radiation_type MoK\a
_diffrn_radiation_wavelength 0.71073
_diffrn_reflns_av_R_equivalents 0.0853
_diffrn_reflns_av_sigmaI/netI 0.0508
_diffrn_reflns_limit_h_max 18
_diffrn_reflns_limit_h_min -18
_diffrn_reflns_limit_k_max 18
_diffrn_reflns_limit_k_min -18
_diffrn_reflns_limit_l_max 17
_diffrn_reflns_limit_l_min -17
_diffrn_reflns_number 26740
_diffrn_reflns_theta_full 25.35
_diffrn_reflns_theta_max 25.35
_diffrn_reflns_theta_min 1.86
_diffrn_source 'fine-focus sealed tube'
_diffrn_standards_decay_% 0
_exptl_absorpt_coefficient_mu 0.634
_exptl_absorpt_correction_T_max 0.93640
_exptl_absorpt_correction_T_min 0.79870
_exptl_absorpt_correction_type integration
_exptl_crystal_density_diffrn 1.025
_exptl_crystal_F_000 1160
_exptl_crystal_size_max 0.42
_exptl_crystal_size_mid 0.14
_exptl_crystal_size_min 0.12
_refine_diff_density_max 0.243
_refine_diff_density_min -0.229
_refine_diff_density_rms 0.043
_refine_ls_extinction_method none
_refine_ls_goodness_of_fit_ref 0.911
_refine_ls_hydrogen_treatment mixed
_refine_ls_matrix_type full
_refine_ls_number_parameters 223
_refine_ls_number_reflns 3199
_refine_ls_number_restraints 0
_refine_ls_restrained_S_all 0.911
_refine_ls_R_factor_all 0.0693
_refine_ls_R_factor_gt 0.0351
_refine_ls_shift/su_max 0.000
_refine_ls_shift/su_mean 0.000
_refine_ls_structure_factor_coef Fsqd
_refine_ls_weighting_details 'calc w=1/[\s^2^(Fo^2^)+(0.0495P)^2^+0.0000P] where P=(Fo^2^+2Fc^2^)/3'
_refine_ls_weighting_scheme calc
_refine_ls_wR_factor_gt 0.0809
_refine_ls_wR_factor_ref 0.0888
_reflns_number_gt 1998
_reflns_number_total 3199
_reflns_threshold_expression >2sigma(I)
_cod_data_source_file ja063285si20060622_054047.cif
_cod_data_source_block abs78zf_60
_cod_original_cell_volume 3475.7(13)
_cod_database_code 4110817

loop_
_symmetry_equiv_pos_as_xyz
'x, y, z'
'-x+1/2, -y+1/2, z+1/2'
'-x, y, -z+1/2'
'x+1/2, -y+1/2, -z'
'-x, -y, -z'
'x-1/2, y-1/2, -z-1/2'
'x, -y, z-1/2'
'-x-1/2, y-1/2, z'

loop_
_atom_site_label
_atom_site_type_symbol
_atom_site_fract_x
_atom_site_fract_y
_atom_site_fract_z
_atom_site_U_iso_or_equiv
_atom_site_adp_type
_atom_site_occupancy
_atom_site_symmetry_multiplicity
_atom_site_calc_flag
_atom_site_refinement_flags
Cr1 Cr 0.241823(19) 0.07068(2) 0.44367(2) 0.03292(13) Uani 1 1 d .
B1 B 0.3524(2) 0.1330(2) 0.5375(2) 0.0458(7) Uani 1 1 d .
H11 H 0.3102(14) 0.1660(13) 0.4817(15) 0.047(6) Uiso 1 1 d .
H12 H 0.4173(16) 0.1286(14) 0.5200(16) 0.063(7) Uiso 1 1 d .
H13 H 0.3464(15) 0.1816(15) 0.5917(19) 0.065(8) Uiso 1 1 d .
B2 B 0.3136(2) 0.0369(2) 0.5869(2) 0.0457(7) Uani 1 1 d .
H21 H 0.2462(11) 0.0132(14) 0.5573(12) 0.040(6) Uiso 1 1 d .
H22 H 0.3595(14) -0.0140(14) 0.5889(14) 0.053(7) Uiso 1 1 d .
H23 H 0.2866(16) 0.0497(16) 0.6533(17) 0.063(8) Uiso 1 1 d .
B3 B 0.3153(3) 0.1358(2) 0.6575(2) 0.0600(9) Uani 1 1 d .
H31 H 0.2520(14) 0.1696(15) 0.6704(18) 0.063(8) Uiso 1 1 d .
H32 H 0.3671(14) 0.1427(14) 0.7095(16) 0.063(7) Uiso 1 1 d .
B4 B 0.1149(2) 0.1396(2) 0.4922(3) 0.0625(9) Uani 1 1 d .
H41 H 0.1580(15) 0.1681(13) 0.4378(15) 0.053(7) Uiso 1 1 d .
H42 H 0.1119(14) 0.0669(15) 0.4997(15) 0.058(7) Uiso 1 1 d .
H43 H 0.1402(19) 0.1615(18) 0.562(2) 0.096(10) Uiso 1 1 d .
B5 B 0.0514(2) 0.2148(2) 0.5569(3) 0.0647(9) Uani 1 1 d .
H51 H 0.0291(15) 0.1943(15) 0.6241(18) 0.073(8) Uiso 1 1 d .
H52 H 0.0770(17) 0.2841(18) 0.5524(17) 0.092(9) Uiso 1 1 d .
H56 H -0.0134(18) 0.2150(18) 0.504(2) 0.093(10) Uiso 1 1 d .
B6 B 0.0084(2) 0.1669(3) 0.4544(3) 0.0755(11) Uani 1 1 d .
H61 H -0.0363(18) 0.1104(19) 0.4596(19) 0.096(10) Uiso 1 1 d .
H62 H 0.0166(16) 0.2011(16) 0.3904(17) 0.082(9) Uiso 1 1 d .
C1 C 0.22376(15) 0.06908(15) 0.29194(15) 0.0419(6) Uani 1 1 d .
C2 C 0.18965(14) -0.00788(15) 0.32889(15) 0.0390(6) Uani 1 1 d .
C3 C 0.25778(14) -0.05411(13) 0.37162(15) 0.0391(5) Uani 1 1 d .
C4 C 0.33429(13) -0.00500(16) 0.36038(15) 0.0429(6) Uani 1 1 d .
C5 C 0.31318(15) 0.07136(15) 0.31144(15) 0.0428(6) Uani 1 1 d .
C6 C 0.17486(19) 0.13398(17) 0.23524(19) 0.0728(9) Uani 1 1 d .
H6A H 0.1674 0.1119 0.1722 0.109 Uiso 1 1 calc R
H6B H 0.2071 0.1884 0.2333 0.109 Uiso 1 1 calc R
H6C H 0.1182 0.1440 0.2632 0.109 Uiso 1 1 calc R
C7 C 0.09775(16) -0.03790(19) 0.3183(2) 0.0717(9) Uani 1 1 d .
H7A H 0.0589 0.0119 0.3220 0.108 Uiso 1 1 calc R
H7B H 0.0838 -0.0788 0.3677 0.108 Uiso 1 1 calc R
H7C H 0.0908 -0.0663 0.2582 0.108 Uiso 1 1 calc R
C8 C 0.25005(17) -0.14129(18) 0.4167(2) 0.0690(9) Uani 1 1 d .
H8A H 0.1929 -0.1470 0.4449 0.104 Uiso 1 1 calc R
H8B H 0.2944 -0.1472 0.4645 0.104 Uiso 1 1 calc R
H8C H 0.2578 -0.1865 0.3700 0.104 Uiso 1 1 calc R
C9 C 0.42349(16) -0.0337(2) 0.3882(2) 0.0784(10) Uani 1 1 d .
H9A H 0.4196 -0.0722 0.4419 0.118 Uiso 1 1 calc R
H9B H 0.4583 0.0169 0.4042 0.118 Uiso 1 1 calc R
H9C H 0.4505 -0.0646 0.3367 0.118 Uiso 1 1 calc R
C10 C 0.37547(17) 0.14054(18) 0.28174(19) 0.0753(9) Uani 1 1 d .
H10A H 0.4203 0.1473 0.3289 0.113 Uiso 1 1 calc R
H10B H 0.3446 0.1953 0.2742 0.113 Uiso 1 1 calc R
H10C H 0.4020 0.1241 0.2228 0.113 Uiso 1 1 calc R

loop_
_atom_site_aniso_label
_atom_site_aniso_U_11
_atom_site_aniso_U_22
_atom_site_aniso_U_33
_atom_site_aniso_U_23
_atom_site_aniso_U_13
_atom_site_aniso_U_12
Cr1 0.0324(2) 0.0309(2) 0.0354(2) 0.00202(16) -0.00095(17) 0.00018(16)
B1 0.0501(18) 0.0456(18) 0.0418(19) -0.0015(15) -0.0085(14) -0.0056(14)
B2 0.0530(19) 0.0470(18) 0.0370(17) 0.0026(14) -0.0049(14) 0.0013(15)
B3 0.087(3) 0.051(2) 0.042(2) -0.0007(16) -0.0084(18) -0.0076(18)
B4 0.0491(19) 0.064(2) 0.074(3) -0.011(2) 0.0046(19) 0.0121(17)
B5 0.061(2) 0.057(2) 0.077(3) -0.008(2) 0.013(2) 0.0030(17)
B6 0.051(2) 0.094(3) 0.082(3) -0.004(3) 0.000(2) 0.020(2)
C1 0.0547(15) 0.0405(14) 0.0306(12) 0.0006(11) -0.0028(11) 0.0090(12)
C2 0.0356(12) 0.0416(15) 0.0399(14) -0.0048(12) -0.0076(10) -0.0041(11)
C3 0.0497(14) 0.0316(12) 0.0362(12) -0.0054(10) -0.0055(12) 0.0023(10)
C4 0.0344(13) 0.0532(16) 0.0411(14) -0.0130(12) -0.0042(11) 0.0094(11)
C5 0.0432(14) 0.0498(16) 0.0352(13) -0.0089(12) 0.0067(11) -0.0069(12)
C6 0.103(2) 0.0624(19) 0.0524(18) 0.0112(15) -0.0121(17) 0.0283(17)
C7 0.0488(16) 0.089(2) 0.077(2) -0.0093(17) -0.0145(15) -0.0193(15)
C8 0.107(3) 0.0389(14) 0.0611(18) 0.0017(13) -0.0056(16) 0.0057(15)
C9 0.0433(16) 0.111(2) 0.081(2) -0.0329(19) -0.0128(15) 0.0303(16)
C10 0.085(2) 0.082(2) 0.0596(19) -0.0101(16) 0.0291(17) -0.0361(17)

loop_
_atom_type_symbol
_atom_type_description
_atom_type_scat_dispersion_real
_atom_type_scat_dispersion_imag
_atom_type_scat_source
C C 0.0033 0.0016 'International Tables Vol C Tables 4.2.6.8 and 6.1.1.4'
H H 0.0000 0.0000 'International Tables Vol C Tables 4.2.6.8 and 6.1.1.4'
B B 0.0013 0.0007 'International Tables Vol C Tables 4.2.6.8 and 6.1.1.4'
Cr Cr 0.3209 0.6236 'International Tables Vol C Tables 4.2.6.8 and 6.1.1.4'

loop_
_geom_angle_atom_site_label_1
_geom_angle_atom_site_label_2
_geom_angle_atom_site_label_3
_geom_angle
C3 Cr1 C5 62.61(8)
C3 Cr1 C4 37.46(8)
C5 Cr1 C4 37.39(8)
C3 Cr1 C2 37.42(8)
C5 Cr1 C2 62.38(8)
C4 Cr1 C2 62.40(8)
C3 Cr1 C1 62.39(8)
C5 Cr1 C1 37.36(8)
C4 Cr1 C1 62.33(8)
C2 Cr1 C1 37.15(8)
C3 Cr1 B4 129.26(11)
C5 Cr1 B4 132.59(12)
C4 Cr1 B4 161.60(11)
C2 Cr1 B4 99.65(11)
C1 Cr1 B4 101.26(11)
C3 Cr1 B1 122.71(10)
C5 Cr1 B1 97.45(10)
C4 Cr1 B1 93.30(10)
C2 Cr1 B1 155.60(10)
C1 Cr1 B1 131.18(10)
B4 Cr1 B1 104.40(13)
C3 Cr1 B2 99.43(10)
C5 Cr1 B2 120.90(10)
C4 Cr1 B2 93.06(10)
C2 Cr1 B2 134.03(10)
C1 Cr1 B2 155.36(10)
B4 Cr1 B2 103.27(13)
B1 Cr1 B2 42.95(10)
C3 Cr1 H11 138.9(6)
C5 Cr1 H11 88.1(6)
C4 Cr1 H11 102.0(6)
C2 Cr1 H11 148.2(6)
C1 Cr1 H11 111.5(7)
B4 Cr1 H11 91.6(6)
B1 Cr1 H11 28.5(7)
B2 Cr1 H11 70.2(7)
C3 Cr1 H21 89.6(6)
C5 Cr1 H21 138.1(6)
C4 Cr1 H21 101.7(6)
C2 Cr1 H21 114.3(6)
C1 Cr1 H21 150.5(6)
B4 Cr1 H21 89.1(5)
B1 Cr1 H21 70.6(6)
B2 Cr1 H21 28.9(6)
H11 Cr1 H21 95.5(9)
C3 Cr1 H41 135.6(6)
C5 Cr1 H41 106.6(7)
C4 Cr1 H41 143.3(7)
C2 Cr1 H41 98.4(6)
C1 Cr1 H41 83.3(6)
B4 Cr1 H41 28.5(6)
B1 Cr1 H41 100.8(6)
B2 Cr1 H41 120.2(6)
H11 Cr1 H41 77.8(9)
H21 Cr1 H41 114.9(9)
B2 B1 B3 61.72(18)
B2 B1 Cr1 69.05(14)
B3 B1 Cr1 108.78(18)
B2 B1 H11 117.5(10)
B3 B1 H11 118.2(11)
Cr1 B1 H11 51.4(10)
B2 B1 H12 112.0(13)
B3 B1 H12 122.5(13)
Cr1 B1 H12 121.9(13)
H11 B1 H12 114.0(17)
B2 B1 H13 105.3(13)
B3 B1 H13 43.5(13)
Cr1 B1 H13 128.7(13)
H11 B1 H13 98.5(16)
H12 B1 H13 107.7(18)
B1 B2 B3 61.02(18)
B1 B2 Cr1 68.00(13)
B3 B2 Cr1 107.64(18)
B1 B2 H21 114.7(10)
B3 B2 H21 118.1(10)
Cr1 B2 H21 49.5(9)
B1 B2 H22 114.2(12)
B3 B2 H22 126.3(12)
Cr1 B2 H22 119.6(12)
H21 B2 H22 111.7(16)
B1 B2 H23 110.1(13)
B3 B2 H23 49.6(13)
Cr1 B2 H23 123.5(13)
H21 B2 H23 92.1(15)
H22 B2 H23 112.1(17)
B1 B3 B2 57.25(17)
B1 B3 H13 35.9(12)
B2 B3 H13 93.1(12)
B1 B3 H23 92.1(10)
B2 B3 H23 35.2(10)
H13 B3 H23 127.7(16)
B1 B3 H31 116.2(13)
B2 B3 H31 117.7(12)
H13 B3 H31 101.1(17)
H23 B3 H31 99.9(15)
B1 B3 H32 114.7(12)
B2 B3 H32 118.0(12)
H13 B3 H32 100.2(16)
H23 B3 H32 110.6(16)
H31 B3 H32 118.3(18)
B5 B4 B6 59.8(2)
B5 B4 Cr1 156.1(2)
B6 B4 Cr1 142.2(3)
B5 B4 H41 116.1(11)
B6 B4 H41 104.1(12)
Cr1 B4 H41 57.9(11)
B5 B4 H42 125.0(12)
B6 B4 H42 103.0(12)
Cr1 B4 H42 67.1(11)
H41 B4 H42 118.8(16)
B5 B4 H43 62.1(15)
B6 B4 H43 121.4(15)
Cr1 B4 H43 96.4(15)
H41 B4 H43 107.5(19)
H42 B4 H43 103.1(18)
B6 B5 B4 60.1(2)
B6 B5 H43 98.3(11)
B4 B5 H43 38.5(11)
B6 B5 H51 120.3(13)
B4 B5 H51 117.1(13)
H43 B5 H51 94.8(17)
B6 B5 H52 118.1(13)
B4 B5 H52 112.8(13)
H43 B5 H52 100.7(16)
H51 B5 H52 116.0(18)
B6 B5 H56 37.1(13)
B4 B5 H56 97.2(13)
H43 B5 H56 135.4(18)
H51 B5 H56 106.8(18)
H52 B5 H56 103.9(17)
B5 B6 B4 60.0(2)
B5 B6 H56 44.3(15)
B4 B6 H56 104.3(16)
B5 B6 H61 120.0(15)
B4 B6 H61 111.5(15)
H56 B6 H61 107(2)
B5 B6 H62 117.8(14)
B4 B6 H62 105.6(14)
H56 B6 H62 106(2)
H61 B6 H62 121(2)
C2 C1 C5 108.27(19)
C2 C1 C6 125.7(2)
C5 C1 C6 125.9(2)
C2 C1 Cr1 71.40(13)
C5 C1 Cr1 71.22(12)
C6 C1 Cr1 126.70(16)
C1 C2 C3 108.19(19)
C1 C2 C7 125.3(2)
C3 C2 C7 126.4(2)
C1 C2 Cr1 71.45(12)
C3 C2 Cr1 71.21(12)
C7 C2 Cr1 126.32(17)
C2 C3 C4 107.6(2)
C2 C3 C8 125.6(2)
C4 C3 C8 126.7(2)
C2 C3 Cr1 71.36(12)
C4 C3 Cr1 71.27(12)
C8 C3 Cr1 124.90(17)
C5 C4 C3 108.14(19)
C5 C4 C9 126.3(2)
C3 C4 C9 125.4(2)
C5 C4 Cr1 71.30(12)
C3 C4 Cr1 71.27(12)
C9 C4 Cr1 127.34(17)
C1 C5 C4 107.76(19)
C1 C5 C10 126.1(2)
C4 C5 C10 126.0(2)
C1 C5 Cr1 71.42(12)
C4 C5 Cr1 71.31(12)
C10 C5 Cr1 124.88(16)
C1 C6 H6A 109.5
C1 C6 H6B 109.5
H6A C6 H6B 109.5
C1 C6 H6C 109.5
H6A C6 H6C 109.5
H6B C6 H6C 109.5
C2 C7 H7A 109.5
C2 C7 H7B 109.5
H7A C7 H7B 109.5
C2 C7 H7C 109.5
H7A C7 H7C 109.5
H7B C7 H7C 109.5
C3 C8 H8A 109.5
C3 C8 H8B 109.5
H8A C8 H8B 109.5
C3 C8 H8C 109.5
H8A C8 H8C 109.5
H8B C8 H8C 109.5
C4 C9 H9A 109.5
C4 C9 H9B 109.5
H9A C9 H9B 109.5
C4 C9 H9C 109.5
H9A C9 H9C 109.5
H9B C9 H9C 109.5
C5 C10 H10A 109.5
C5 C10 H10B 109.5
H10A C10 H10B 109.5
C5 C10 H10C 109.5
H10A C10 H10C 109.5
H10B C10 H10C 109.5

loop_
_geom_bond_atom_site_label_1
_geom_bond_atom_site_label_2
_geom_bond_distance
Cr1 C3 2.210(2)
Cr1 C5 2.210(2)
Cr1 C4 2.210(2)
Cr1 C2 2.212(2)
Cr1 C1 2.212(2)
Cr1 B4 2.347(3)
Cr1 B1 2.392(3)
Cr1 B2 2.409(3)
Cr1 H11 1.90(2)
Cr1 H21 1.870(19)
Cr1 H41 1.99(2)
B1 B2 1.758(4)
B1 B3 1.828(5)
B1 H11 1.16(2)
B1 H12 1.04(2)
B1 H13 1.09(3)
B2 B3 1.840(4)
B2 H21 1.188(18)
B2 H22 1.06(2)
B2 H23 1.07(2)
B3 H13 1.28(2)
B3 H23 1.41(2)
B3 H31 1.13(2)
B3 H32 1.11(2)
B4 B5 1.790(5)
B4 B6 1.792(5)
B4 H41 1.12(2)
B4 H42 1.13(2)
B4 H43 1.13(3)
B5 B6 1.786(6)
B5 H43 1.61(3)
B5 H51 1.08(2)
B5 H52 1.15(3)
B5 H56 1.26(3)
B6 H56 1.09(3)
B6 H61 1.12(3)
B6 H62 1.07(2)
C1 C2 1.409(3)
C1 C5 1.416(3)
C1 C6 1.503(3)
C2 C3 1.418(3)
C2 C7 1.508(3)
C3 C4 1.419(3)
C3 C8 1.504(3)
C4 C5 1.417(3)
C4 C9 1.509(3)
C5 C10 1.506(3)
C6 H6A 0.9800
C6 H6B 0.9800
C6 H6C 0.9800
C7 H7A 0.9800
C7 H7B 0.9800
C7 H7C 0.9800
C8 H8A 0.9800
C8 H8B 0.9800
C8 H8C 0.9800
C9 H9A 0.9800
C9 H9B 0.9800
C9 H9C 0.9800
C10 H10A 0.9800
C10 H10B 0.9800
C10 H10C 0.9800
